data_7201103
loop_
_publ_author_name
'Alvarado, Luigi'
'Brewer, Cynthia'
'Brewer, Greg'
'Butcher, Ray J.'
'Straka, Alison'
'Viragh, Carol'

_publ_section_title
;
 Supramolecular assemblies prepared from an iron(II) tripodal complex,
 tetrafluoroborate, and alkali metal cations. The effect of cation size
 on coordination number, anion disorder and hydrogen bonding
;
_journal_issue 11
_journal_name_full CrystEngComm
_journal_page_first 2297
_journal_paper_doi 10.1039/b905061b
_journal_volume 11
_journal_year 2009
_chemical_formula_sum 'C18 H24 B3 F12 Fe N10 Na'
_chemical_formula_weight 719.74
_chemical_name_systematic
;
?
;
_space_group_IT_number 147
_symmetry_cell_setting hexagonal
_symmetry_space_group_name_Hall '-P 3'
_symmetry_space_group_name_H-M 'P -3'
_atom_sites_solution_hydrogens geom
_atom_sites_solution_primary direct
_atom_sites_solution_secondary difmap
_audit_creation_method SHELXL-97
_cell_angle_alpha 90.00
_cell_angle_beta 90.00
_cell_angle_gamma 120.00
_cell_formula_units_Z 2
_cell_length_a 13.1987(2)
_cell_length_b 13.1987(2)
_cell_length_c 9.24700(10)
_cell_measurement_reflns_used 19619
_cell_measurement_temperature 203(2)
_cell_measurement_theta_max 32.5233
_cell_measurement_theta_min 4.7074
_cell_volume 1395.06(3)
_computing_cell_refinement
;
CrysAlis RED, Oxford Diffraction Ltd.,
Version 1.171.31.8 (release 12-01-2007 CrysAlis171 .NET)
(compiled Jan 12 2007,17:49:11)
;
_computing_data_collection
;
CrysAlis CCD, Oxford Diffraction Ltd.,
Version 1.171.31.8 (release 12-01-2007 CrysAlis171 .NET)
(compiled Jan 12 2007,17:49:11)
;
_computing_data_reduction
;
CrysAlis RED, Oxford Diffraction Ltd.,
Version 1.171.31.8 (release 12-01-2007 CrysAlis171 .NET)
(compiled Jan 12 2007,17:49:11)
;
_computing_molecular_graphics WinGX
_computing_publication_material WinGX
_computing_structure_refinement 'SHELXL-97 (Sheldrick, 1997)'
_computing_structure_solution 'SHELXS-97 (Sheldrick, 1990)'
_diffrn_ambient_temperature 203(2)
_diffrn_detector_area_resol_mean 10.5081
_diffrn_measured_fraction_theta_full 0.993
_diffrn_measured_fraction_theta_max 0.972
_diffrn_measurement_device_type 'Oxford Diffraction Gemini R'
_diffrn_measurement_method '\w scans'
_diffrn_radiation_monochromator graphite
_diffrn_radiation_source 'fine-focus sealed tube'
_diffrn_radiation_type MoK\a
_diffrn_radiation_wavelength 0.71073
_diffrn_reflns_av_R_equivalents 0.0768
_diffrn_reflns_av_sigmaI/netI 0.0390
_diffrn_reflns_limit_h_max 19
_diffrn_reflns_limit_h_min -19
_diffrn_reflns_limit_k_max 19
_diffrn_reflns_limit_k_min -19
_diffrn_reflns_limit_l_max 13
_diffrn_reflns_limit_l_min -13
_diffrn_reflns_number 46745
_diffrn_reflns_theta_full 25.00
_diffrn_reflns_theta_max 32.52
_diffrn_reflns_theta_min 4.72
_diffrn_standards_decay_% <2%
_diffrn_standards_interval_count 50
_diffrn_standards_number 2
_exptl_absorpt_coefficient_mu 0.668
_exptl_absorpt_correction_T_max 1.00000
_exptl_absorpt_correction_T_min 0.79622
_exptl_absorpt_correction_type multi-scan
_exptl_absorpt_process_details
;
CrysAlis RED, Oxford Diffraction Ltd.,
Version 1.171.31.8 (release 12-01-2007 CrysAlis171 .NET)
(compiled Jan 12 2007,17:49:11)
Empirical absorption correction using spherical harmonics,
implemented in SCALE3 ABSPACK scaling algorithm.
;
_exptl_crystal_colour green
_exptl_crystal_density_diffrn 1.713
_exptl_crystal_density_method 'not measured'
_exptl_crystal_description 'hexagonal plate'
_exptl_crystal_F_000 724
_exptl_crystal_size_max 0.65
_exptl_crystal_size_mid 0.55
_exptl_crystal_size_min 0.35
_refine_diff_density_max 1.345
_refine_diff_density_min -0.932
_refine_diff_density_rms 0.112
_refine_ls_extinction_method none
_refine_ls_goodness_of_fit_ref 1.102
_refine_ls_hydrogen_treatment constr
_refine_ls_matrix_type full
_refine_ls_number_parameters 151
_refine_ls_number_reflns 3299
_refine_ls_number_restraints 20
_refine_ls_restrained_S_all 1.101
_refine_ls_R_factor_all 0.0945
_refine_ls_R_factor_gt 0.0714
_refine_ls_shift/su_max 0.000
_refine_ls_shift/su_mean 0.000
_refine_ls_structure_factor_coef Fsqd
_refine_ls_weighting_details 'calc w=1/[\s^2^(Fo^2^)+(0.1234P)^2^+1.4599P] where P=(Fo^2^+2Fc^2^)/3'
_refine_ls_weighting_scheme calc
_refine_ls_wR_factor_gt 0.2068
_refine_ls_wR_factor_ref 0.2332
_reflns_number_gt 2353
_reflns_number_total 3299
_reflns_threshold_expression I>2\s(I)
_cod_data_source_file b905061b.txt
_cod_data_source_block ams14c
_cod_database_code 7201103

loop_
_symmetry_equiv_pos_as_xyz
'x, y, z'
'-y, x-y, z'
'-x+y, -x, z'
'-x, -y, -z'
'y, -x+y, -z'
'x-y, x, -z'

loop_
_atom_site_label
_atom_site_type_symbol
_atom_site_fract_x
_atom_site_fract_y
_atom_site_fract_z
_atom_site_U_iso_or_equiv
_atom_site_adp_type
_atom_site_occupancy
_atom_site_symmetry_multiplicity
_atom_site_calc_flag
_atom_site_refinement_flags
_atom_site_disorder_assembly
_atom_site_disorder_group
Fe Fe 0.6667 0.3333 0.62794(6) 0.0260(2) Uani 1 3 d S . .
N N 0.6667 0.3333 0.2589(5) 0.0401(9) Uani 1 3 d S . .
N1 N 0.6844(2) 0.47096(19) 0.5210(2) 0.0300(4) Uani 1 1 d . . .
N2 N 0.7888(2) 0.4567(2) 0.7467(2) 0.0322(5) Uani 1 1 d . . .
N3 N 0.8909(3) 0.6440(3) 0.7968(3) 0.0509(7) Uani 1 1 d . . .
H3B H 0.9198 0.7193 0.7905 0.061 Uiso 1 1 calc R . .
C1 C 0.6632(3) 0.4401(3) 0.2562(3) 0.0437(7) Uani 1 1 d . . .
H1A H 0.6140 0.4368 0.1748 0.052 Uiso 1 1 calc R . .
H1B H 0.7425 0.5049 0.2376 0.052 Uiso 1 1 calc R . .
C2 C 0.6171(3) 0.4681(3) 0.3938(3) 0.0396(6) Uani 1 1 d . . .
H2A H 0.6217 0.5441 0.3828 0.047 Uiso 1 1 calc R . .
H2B H 0.5348 0.4087 0.4077 0.047 Uiso 1 1 calc R . .
C3 C 0.7558(3) 0.5713(2) 0.5779(3) 0.0384(6) Uani 1 1 d . . .
H3A H 0.7679 0.6426 0.5403 0.046 Uiso 1 1 calc R . .
C4 C 0.8149(3) 0.5634(2) 0.7042(3) 0.0371(6) Uani 1 1 d . . .
C5 C 0.8510(3) 0.4711(3) 0.8700(3) 0.0429(7) Uani 1 1 d . . .
H5A H 0.8500 0.4104 0.9243 0.051 Uiso 1 1 calc R . .
C6 C 0.9145(3) 0.5868(4) 0.9024(4) 0.0548(9) Uani 1 1 d . . .
H6A H 0.9648 0.6207 0.9819 0.066 Uiso 1 1 calc R . .
Na1 Na 1.0000 1.0000 1.0000 0.0392(6) Uani 1 6 d S . .
Na2 Na 1.0000 1.0000 0.5000 0.0389(6) Uani 1 6 d S . .
F1A F 0.8263(3) 0.8841(4) 0.8824(3) 0.135(3) Uani 0.724(4) 1 d PD A 1
F3A F 0.7373(3) 0.9018(3) 0.6856(5) 0.129(3) Uani 0.724(4) 1 d PD A 1
F2A F 0.8726(3) 0.8477(3) 0.6628(4) 0.0760(12) Uani 0.724(4) 1 d PD A 1
F4A F 0.6979(3) 0.7241(2) 0.7602(4) 0.0806(9) Uani 0.724(4) 1 d PD A 1
F1B F 0.8736(5) 0.8553(9) 0.8367(8) 0.135(3) Uani 0.276(4) 1 d PD A 2
F2B F 0.8225(7) 0.8646(7) 0.6080(4) 0.0760(12) Uani 0.276(4) 1 d PD A 2
F3B F 0.7422(9) 0.9115(7) 0.7910(10) 0.129(3) Uani 0.276(4) 1 d PD A 2
F4B F 0.6948(6) 0.7249(3) 0.7565(9) 0.0806(9) Uani 0.276(4) 1 d PD A 2
B B 0.78337(16) 0.83922(15) 0.7480(2) 0.0439(8) Uani 1 1 d D . .

loop_
_atom_site_aniso_label
_atom_site_aniso_U_11
_atom_site_aniso_U_22
_atom_site_aniso_U_33
_atom_site_aniso_U_23
_atom_site_aniso_U_13
_atom_site_aniso_U_12
Fe 0.0300(3) 0.0300(3) 0.0181(3) 0.000 0.000 0.01500(13)
N 0.0449(14) 0.0449(14) 0.0306(19) 0.000 0.000 0.0224(7)
N1 0.0374(11) 0.0332(10) 0.0225(9) 0.0013(8) 0.0010(8) 0.0199(9)
N2 0.0343(11) 0.0352(11) 0.0234(9) -0.0035(8) -0.0032(8) 0.0147(9)
N3 0.0463(15) 0.0408(14) 0.0606(18) -0.0194(13) -0.0138(13) 0.0181(12)
C1 0.0576(18) 0.0527(17) 0.0227(11) 0.0059(11) -0.0013(11) 0.0291(15)
C2 0.0506(16) 0.0440(15) 0.0311(13) 0.0037(11) -0.0048(11) 0.0289(13)
C3 0.0488(16) 0.0317(12) 0.0369(14) -0.0005(10) -0.0011(11) 0.0219(12)
C4 0.0372(13) 0.0351(13) 0.0376(14) -0.0078(10) -0.0017(11) 0.0171(11)
C5 0.0444(15) 0.0550(18) 0.0305(13) -0.0075(12) -0.0108(11) 0.0258(14)
C6 0.0498(18) 0.068(2) 0.0468(18) -0.0249(17) -0.0208(15) 0.0292(17)
Na1 0.0437(9) 0.0437(9) 0.0302(13) 0.000 0.000 0.0219(5)
Na2 0.0432(9) 0.0432(9) 0.0303(13) 0.000 0.000 0.0216(5)
F1A 0.088(3) 0.168(5) 0.0365(19) -0.015(2) -0.0079(19) -0.020(3)
F3A 0.112(3) 0.099(3) 0.207(8) -0.046(4) -0.085(4) 0.076(3)
F2A 0.081(3) 0.0536(17) 0.096(3) 0.0200(17) 0.048(2) 0.0357(16)
F4A 0.0592(15) 0.0581(15) 0.104(2) -0.0182(14) 0.0300(14) 0.0142(11)
F1B 0.088(3) 0.168(5) 0.0365(19) -0.015(2) -0.0079(19) -0.020(3)
F2B 0.081(3) 0.0536(17) 0.096(3) 0.0200(17) 0.048(2) 0.0357(16)
F3B 0.112(3) 0.099(3) 0.207(8) -0.046(4) -0.085(4) 0.076(3)
F4B 0.0592(15) 0.0581(15) 0.104(2) -0.0182(14) 0.0300(14) 0.0142(11)
B 0.0426(17) 0.0463(18) 0.0439(18) -0.0082(14) -0.0031(14) 0.0231(15)

loop_
_atom_type_symbol
_atom_type_description
_atom_type_scat_dispersion_real
_atom_type_scat_dispersion_imag
_atom_type_scat_source
C C 0.0033 0.0016 'International Tables Vol C Tables 4.2.6.8 and 6.1.1.4'
H H 0.0000 0.0000 'International Tables Vol C Tables 4.2.6.8 and 6.1.1.4'
B B 0.0013 0.0007 'International Tables Vol C Tables 4.2.6.8 and 6.1.1.4'
N N 0.0061 0.0033 'International Tables Vol C Tables 4.2.6.8 and 6.1.1.4'
F F 0.0171 0.0103 'International Tables Vol C Tables 4.2.6.8 and 6.1.1.4'
Na Na 0.0362 0.0249 'International Tables Vol C Tables 4.2.6.8 and 6.1.1.4'
Fe Fe 0.3463 0.8444 'International Tables Vol C Tables 4.2.6.8 and 6.1.1.4'

loop_
_geom_angle_atom_site_label_1
_geom_angle_atom_site_label_2
_geom_angle_atom_site_label_3
_geom_angle
_geom_angle_site_symmetry_1
_geom_angle_site_symmetry_3
_geom_angle_publ_flag
N2 Fe N2 91.61(9) 2_655 . ?
N2 Fe N2 91.61(9) 2_655 3_665 ?
N2 Fe N2 91.61(9) . 3_665 ?
N2 Fe N1 81.15(9) 2_655 2_655 ?
N2 Fe N1 172.59(9) . 2_655 ?
N2 Fe N1 90.21(9) 3_665 2_655 ?
N2 Fe N1 90.21(9) 2_655 . ?
N2 Fe N1 81.15(9) . . ?
N2 Fe N1 172.59(10) 3_665 . ?
N1 Fe N1 97.17(8) 2_655 . ?
N2 Fe N1 172.58(10) 2_655 3_665 ?
N2 Fe N1 90.21(9) . 3_665 ?
N2 Fe N1 81.15(9) 3_665 3_665 ?
N1 Fe N1 97.17(8) 2_655 3_665 ?
N1 Fe N1 97.17(8) . 3_665 ?
C1 N C1 119.973(13) . 2_655 ?
C1 N C1 119.970(14) . 3_665 ?
C1 N C1 119.967(13) 2_655 3_665 ?
C3 N1 C2 118.4(2) . . ?
C3 N1 Fe 115.37(19) . . ?
C2 N1 Fe 125.95(19) . . ?
C4 N2 C5 106.3(2) . . ?
C4 N2 Fe 112.61(18) . . ?
C5 N2 Fe 140.7(2) . . ?
C4 N3 C6 107.8(3) . . ?
C4 N3 H3B 126.1 . . ?
C6 N3 H3B 126.1 . . ?
N C1 C2 115.7(3) . . ?
N C1 H1A 108.4 . . ?
C2 C1 H1A 108.4 . . ?
N C1 H1B 108.4 . . ?
C2 C1 H1B 108.4 . . ?
H1A C1 H1B 107.4 . . ?
N1 C2 C1 111.5(2) . . ?
N1 C2 H2A 109.3 . . ?
C1 C2 H2A 109.3 . . ?
N1 C2 H2B 109.3 . . ?
C1 C2 H2B 109.3 . . ?
H2A C2 H2B 108.0 . . ?
N1 C3 C4 113.6(2) . . ?
N1 C3 H3A 123.2 . . ?
C4 C3 H3A 123.2 . . ?
N2 C4 N3 110.2(3) . . ?
N2 C4 C3 117.0(2) . . ?
N3 C4 C3 132.7(3) . . ?
C6 C5 N2 109.3(3) . . ?
C6 C5 H5A 125.3 . . ?
N2 C5 H5A 125.3 . . ?
C5 C6 N3 106.3(3) . . ?
C5 C6 H6A 126.8 . . ?
N3 C6 H6A 126.8 . . ?
F1A Na1 F1A 99.41(10) 3_675 . ?
F1A Na1 F1A 80.59(10) 3_675 4_777 ?
F1A Na1 F1A 180.00(12) . 4_777 ?
F1A Na1 F1A 179.998(1) 3_675 6_657 ?
F1A Na1 F1A 80.60(11) . 6_657 ?
F1A Na1 F1A 99.40(10) 4_777 6_657 ?
F1A Na1 F1A 80.60(10) 3_675 5_567 ?
F1A Na1 F1A 80.60(10) . 5_567 ?
F1A Na1 F1A 99.40(10) 4_777 5_567 ?
F1A Na1 F1A 99.40(10) 6_657 5_567 ?
F1A Na1 F1A 99.40(11) 3_675 2_765 ?
F1A Na1 F1A 99.40(10) . 2_765 ?
F1A Na1 F1A 80.60(10) 4_777 2_765 ?
F1A Na1 F1A 80.59(10) 6_657 2_765 ?
F1A Na1 F1A 179.998(1) 5_567 2_765 ?
F1A Na1 F1B 24.16(18) 3_675 3_675 ?
F1A Na1 F1B 75.29(19) . 3_675 ?
F1A Na1 F1B 104.71(19) 4_777 3_675 ?
F1A Na1 F1B 155.84(18) 6_657 3_675 ?
F1A Na1 F1B 75.3(2) 5_567 3_675 ?
F1A Na1 F1B 104.7(2) 2_765 3_675 ?
F1A Na1 F1B 104.7(2) 3_675 . ?
F1A Na1 F1B 24.16(18) . . ?
F1A Na1 F1B 155.84(18) 4_777 . ?
F1A Na1 F1B 75.3(2) 6_657 . ?
F1A Na1 F1B 104.71(19) 5_567 . ?
F1A Na1 F1B 75.29(19) 2_765 . ?
F1B Na1 F1B 83.1(3) 3_675 . ?
F1A Na1 F1B 104.71(19) 3_675 5_567 ?
F1A Na1 F1B 75.3(2) . 5_567 ?
F1A Na1 F1B 104.7(2) 4_777 5_567 ?
F1A Na1 F1B 75.29(19) 6_657 5_567 ?
F1A Na1 F1B 24.16(18) 5_567 5_567 ?
F1A Na1 F1B 155.83(18) 2_765 5_567 ?
F1B Na1 F1B 96.9(3) 3_675 5_567 ?
F1B Na1 F1B 96.9(3) . 5_567 ?
F1A Na1 F1B 75.3(2) 3_675 4_777 ?
F1A Na1 F1B 155.84(18) . 4_777 ?
F1A Na1 F1B 24.16(18) 4_777 4_777 ?
F1A Na1 F1B 104.7(2) 6_657 4_777 ?
F1A Na1 F1B 75.29(19) 5_567 4_777 ?
F1A Na1 F1B 104.71(19) 2_765 4_777 ?
F1B Na1 F1B 96.9(3) 3_675 4_777 ?
F1B Na1 F1B 180.0(3) . 4_777 ?
F1B Na1 F1B 83.1(3) 5_567 4_777 ?
F1A Na1 F1B 75.29(19) 3_675 2_765 ?
F1A Na1 F1B 104.7(2) . 2_765 ?
F1A Na1 F1B 75.3(2) 4_777 2_765 ?
F1A Na1 F1B 104.71(19) 6_657 2_765 ?
F1A Na1 F1B 155.84(18) 5_567 2_765 ?
F1A Na1 F1B 24.16(18) 2_765 2_765 ?
F1B Na1 F1B 83.1(3) 3_675 2_765 ?
F1B Na1 F1B 83.1(3) . 2_765 ?
F1B Na1 F1B 179.998(2) 5_567 2_765 ?
F1B Na1 F1B 96.9(3) 4_777 2_765 ?
F1A Na1 F1B 155.84(18) 3_675 6_657 ?
F1A Na1 F1B 104.71(19) . 6_657 ?
F1A Na1 F1B 75.29(19) 4_777 6_657 ?
F1A Na1 F1B 24.16(18) 6_657 6_657 ?
F1A Na1 F1B 104.7(2) 5_567 6_657 ?
F1A Na1 F1B 75.3(2) 2_765 6_657 ?
F1B Na1 F1B 179.999(2) 3_675 6_657 ?
F1B Na1 F1B 96.9(3) . 6_657 ?
F1B Na1 F1B 83.1(3) 5_567 6_657 ?
F1B Na1 F1B 83.1(3) 4_777 6_657 ?
F1B Na1 F1B 96.9(3) 2_765 6_657 ?
F2B Na2 F2B 76.85(19) 5_566 3_675 ?
F2B Na2 F2B 179.999(2) 5_566 2_765 ?
F2B Na2 F2B 103.15(19) 3_675 2_765 ?
F2B Na2 F2B 103.15(19) 5_566 6_656 ?
F2B Na2 F2B 179.999(1) 3_675 6_656 ?
F2B Na2 F2B 76.85(19) 2_765 6_656 ?
F2B Na2 F2B 76.85(19) 5_566 . ?
F2B Na2 F2B 103.15(19) 3_675 . ?
F2B Na2 F2B 103.15(19) 2_765 . ?
F2B Na2 F2B 76.85(19) 6_656 . ?
F2B Na2 F2B 103.15(19) 5_566 4_776 ?
F2B Na2 F2B 76.85(19) 3_675 4_776 ?
F2B Na2 F2B 76.85(19) 2_765 4_776 ?
F2B Na2 F2B 103.15(19) 6_656 4_776 ?
F2B Na2 F2B 180.0 . 4_776 ?
F2B Na2 F2A 73.3(2) 5_566 3_675 ?
F2B Na2 F2A 22.92(18) 3_675 3_675 ?
F2B Na2 F2A 106.7(2) 2_765 3_675 ?
F2B Na2 F2A 157.08(18) 6_656 3_675 ?
F2B Na2 F2A 80.32(19) . 3_675 ?
F2B Na2 F2A 99.68(19) 4_776 3_675 ?
F2B Na2 F2A 22.92(18) 5_566 5_566 ?
F2B Na2 F2A 99.68(19) 3_675 5_566 ?
F2B Na2 F2A 157.07(18) 2_765 5_566 ?
F2B Na2 F2A 80.32(19) 6_656 5_566 ?
F2B Na2 F2A 73.3(2) . 5_566 ?
F2B Na2 F2A 106.7(2) 4_776 5_566 ?
F2A Na2 F2A 95.20(14) 3_675 5_566 ?
F2B Na2 F2A 80.32(19) 5_566 4_776 ?
F2B Na2 F2A 73.3(2) 3_675 4_776 ?
F2B Na2 F2A 99.68(19) 2_765 4_776 ?
F2B Na2 F2A 106.7(2) 6_656 4_776 ?
F2B Na2 F2A 157.08(18) . 4_776 ?
F2B Na2 F2A 22.93(18) 4_776 4_776 ?
F2A Na2 F2A 95.20(14) 3_675 4_776 ?
F2A Na2 F2A 84.80(14) 5_566 4_776 ?
F2B Na2 F2A 99.68(19) 5_566 . ?
F2B Na2 F2A 106.7(2) 3_675 . ?
F2B Na2 F2A 80.32(19) 2_765 . ?
F2B Na2 F2A 73.3(2) 6_656 . ?
F2B Na2 F2A 22.92(18) . . ?
F2B Na2 F2A 157.07(18) 4_776 . ?
F2A Na2 F2A 84.80(14) 3_675 . ?
F2A Na2 F2A 95.20(14) 5_566 . ?
F2A Na2 F2A 179.999(1) 4_776 . ?
F2B Na2 F2A 157.08(18) 5_566 2_765 ?
F2B Na2 F2A 80.32(19) 3_675 2_765 ?
F2B Na2 F2A 22.92(18) 2_765 2_765 ?
F2B Na2 F2A 99.68(19) 6_656 2_765 ?
F2B Na2 F2A 106.7(2) . 2_765 ?
F2B Na2 F2A 73.3(2) 4_776 2_765 ?
F2A Na2 F2A 84.80(14) 3_675 2_765 ?
F2A Na2 F2A 179.998(1) 5_566 2_765 ?
F2A Na2 F2A 95.20(14) 4_776 2_765 ?
F2A Na2 F2A 84.80(14) . 2_765 ?
F2B Na2 F2A 106.7(2) 5_566 6_656 ?
F2B Na2 F2A 157.08(18) 3_675 6_656 ?
F2B Na2 F2A 73.3(2) 2_765 6_656 ?
F2B Na2 F2A 22.92(18) 6_656 6_656 ?
F2B Na2 F2A 99.68(19) . 6_656 ?
F2B Na2 F2A 80.32(19) 4_776 6_656 ?
F2A Na2 F2A 179.998(1) 3_675 6_656 ?
F2A Na2 F2A 84.80(14) 5_566 6_656 ?
F2A Na2 F2A 84.80(14) 4_776 6_656 ?
F2A Na2 F2A 95.20(14) . 6_656 ?
F2A Na2 F2A 95.20(14) 2_765 6_656 ?
B F1A Na1 140.9(2) . . ?
B F2A Na2 129.9(2) . . ?
B F1B Na1 135.9(6) . . ?
B F2B Na2 134.4(5) . . ?
F4A B F2B 110.5(4) . . ?
F4A B F1A 109.68(9) . . ?
F2B B F1A 136.5(4) . . ?
F4A B F3B 110.8(5) . . ?
F2B B F3B 109.60(9) . . ?
F1A B F3B 70.1(4) . . ?
F4A B F1B 107.0(5) . . ?
F2B B F1B 109.52(9) . . ?
F1A B F1B 41.6(4) . . ?
F3B B F1B 109.49(9) . . ?
F4A B F3A 109.55(9) . . ?
F2B B F3A 71.5(3) . . ?
F1A B F3A 109.44(9) . . ?
F3B B F3A 41.9(4) . . ?
F1B B F3A 140.2(5) . . ?
F4A B F4B 2.4(5) . . ?
F2B B F4B 109.44(9) . . ?
F1A B F4B 111.3(4) . . ?
F3B B F4B 109.39(9) . . ?
F1B B F4B 109.39(9) . . ?
F3A B F4B 107.2(5) . . ?
F4A B F2A 109.55(9) . . ?
F2B B F2A 40.2(3) . . ?
F1A B F2A 109.37(9) . . ?
F3B B F2A 136.9(4) . . ?
F1B B F2A 71.8(3) . . ?
F3A B F2A 109.23(9) . . ?
F4B B F2A 110.3(4) . . ?

loop_
_geom_bond_atom_site_label_1
_geom_bond_atom_site_label_2
_geom_bond_distance
_geom_bond_site_symmetry_2
_geom_bond_publ_flag
Fe N2 1.958(2) 2_655 ?
Fe N2 1.958(2) . ?
Fe N2 1.958(2) 3_665 ?
Fe N1 1.977(2) 2_655 ?
Fe N1 1.977(2) . ?
Fe N1 1.977(2) 3_665 ?
N C1 1.434(3) . ?
N C1 1.434(3) 2_655 ?
N C1 1.434(3) 3_665 ?
N1 C3 1.292(4) . ?
N1 C2 1.462(3) . ?
N2 C4 1.330(4) . ?
N2 C5 1.362(3) . ?
N3 C4 1.343(4) . ?
N3 C6 1.363(5) . ?
N3 H3B 0.8700 . ?
C1 C2 1.533(4) . ?
C1 H1A 0.9800 . ?
C1 H1B 0.9800 . ?
C2 H2A 0.9800 . ?
C2 H2B 0.9800 . ?
C3 C4 1.437(4) . ?
C3 H3A 0.9400 . ?
C5 C6 1.359(5) . ?
C5 H5A 0.9400 . ?
C6 H6A 0.9400 . ?
Na1 F1A 2.296(3) 3_675 ?
Na1 F1A 2.296(3) . ?
Na1 F1A 2.296(3) 4_777 ?
Na1 F1A 2.296(3) 6_657 ?
Na1 F1A 2.296(3) 5_567 ?
Na1 F1A 2.296(3) 2_765 ?
Na1 F1B 2.350(7) 3_675 ?
Na1 F1B 2.350(7) . ?
Na1 F1B 2.350(7) 5_567 ?
Na1 F1B 2.350(7) 4_777 ?
Na1 F1B 2.350(7) 2_765 ?
Na1 F1B 2.350(7) 6_657 ?
Na2 F2B 2.343(6) 5_566 ?
Na2 F2B 2.343(6) 3_675 ?
Na2 F2B 2.343(6) 2_765 ?
Na2 F2B 2.343(6) 6_656 ?
Na2 F2B 2.343(6) . ?
Na2 F2B 2.343(6) 4_776 ?
Na2 F2A 2.398(3) 3_675 ?
Na2 F2A 2.398(3) 5_566 ?
Na2 F2A 2.398(3) 4_776 ?
Na2 F2A 2.398(3) . ?
Na2 F2A 2.399(3) 2_765 ?
Na2 F2A 2.399(3) 6_656 ?
F1A B 1.3716(18) . ?
F3A B 1.3730(18) . ?
F2A B 1.3745(18) . ?
F4A B 1.3711(18) . ?
F1B B 1.3726(18) . ?
F2B B 1.3716(18) . ?
F3B B 1.3720(18) . ?
F4B B 1.3736(18) . ?

loop_
_geom_hbond_atom_site_label_D
_geom_hbond_atom_site_label_H
_geom_hbond_atom_site_label_A
_geom_hbond_distance_DH
_geom_hbond_distance_HA
_geom_hbond_distance_DA
_geom_hbond_angle_DHA
_geom_hbond_site_symmetry_A
N3 H3B F3B 0.87 1.96 2.540(6) 122.8 2_765
N3 H3B F1B 0.87 2.21 2.933(11) 140.7 .
N3 H3B F3A 0.87 2.29 2.832(5) 120.8 2_765
N3 H3B F2A 0.87 2.39 3.077(5) 136.2 .
C3 H3A F3A 0.94 2.37 3.089(5) 133.3 6_656
C3 H3A F2A 0.94 2.60 3.268(4) 128.1 .
C3 H3A F4B 0.94 2.68 3.020(9) 102.4 .
C3 H3A F2B 0.94 2.72 3.526(9) 144.6 .
C3 H3A F2B 0.94 2.80 3.497(9) 131.4 6_656

loop_
_geom_torsion_atom_site_label_1
_geom_torsion_atom_site_label_2
_geom_torsion_atom_site_label_3
_geom_torsion_atom_site_label_4
_geom_torsion
_geom_torsion_site_symmetry_1
_geom_torsion_site_symmetry_2
_geom_torsion_site_symmetry_3
_geom_torsion_site_symmetry_4
_geom_torsion_publ_flag
N2 Fe N1 C3 87.2(2) 2_655 . . . ?
N2 Fe N1 C3 -4.4(2) . . . . ?
N2 Fe N1 C3 -17.0(8) 3_665 . . . ?
N1 Fe N1 C3 168.3(2) 2_655 . . . ?
N1 Fe N1 C3 -93.5(3) 3_665 . . . ?
N2 Fe N1 C2 -87.0(2) 2_655 . . . ?
N2 Fe N1 C2 -178.6(2) . . . . ?
N2 Fe N1 C2 168.8(6) 3_665 . . . ?
N1 Fe N1 C2 -5.9(2) 2_655 . . . ?
N1 Fe N1 C2 92.33(18) 3_665 . . . ?
N2 Fe N2 C4 -86.2(2) 2_655 . . . ?
N2 Fe N2 C4 -177.8(2) 3_665 . . . ?
N1 Fe N2 C4 -73.7(7) 2_655 . . . ?
N1 Fe N2 C4 3.80(19) . . . . ?
N1 Fe N2 C4 101.0(2) 3_665 . . . ?
N2 Fe N2 C5 85.5(3) 2_655 . . . ?
N2 Fe N2 C5 -6.1(3) 3_665 . . . ?
N1 Fe N2 C5 98.0(8) 2_655 . . . ?
N1 Fe N2 C5 175.5(3) . . . . ?
N1 Fe N2 C5 -87.3(3) 3_665 . . . ?
C1 N C1 C2 70.2(5) 2_655 . . . ?
C1 N C1 C2 -113.3(4) 3_665 . . . ?
C3 N1 C2 C1 106.8(3) . . . . ?
Fe N1 C2 C1 -79.2(3) . . . . ?
N C1 C2 N1 56.4(4) . . . . ?
C2 N1 C3 C4 178.6(2) . . . . ?
Fe N1 C3 C4 3.9(3) . . . . ?
C5 N2 C4 N3 -0.2(3) . . . . ?
Fe N2 C4 N3 174.3(2) . . . . ?
C5 N2 C4 C3 -177.4(3) . . . . ?
Fe N2 C4 C3 -2.9(3) . . . . ?
C6 N3 C4 N2 0.2(4) . . . . ?
C6 N3 C4 C3 176.8(3) . . . . ?
N1 C3 C4 N2 -0.6(4) . . . . ?
N1 C3 C4 N3 -177.1(3) . . . . ?
C4 N2 C5 C6 0.2(4) . . . . ?
Fe N2 C5 C6 -171.8(3) . . . . ?
N2 C5 C6 N3 -0.1(4) . . . . ?
C4 N3 C6 C5 0.0(4) . . . . ?
F1A Na1 F1A B 64.6(4) 3_675 . . . ?
F1A Na1 F1A B -172(27) 4_777 . . . ?
F1A Na1 F1A B -115.4(4) 6_657 . . . ?
F1A Na1 F1A B 143.4(4) 5_567 . . . ?
F1A Na1 F1A B -36.6(4) 2_765 . . . ?
F1B Na1 F1A B 66.2(5) 3_675 . . . ?
F1B Na1 F1A B -40.3(5) . . . . ?
F1B Na1 F1A B 167.5(4) 5_567 . . . ?
F1B Na1 F1A B 139.7(5) 4_777 . . . ?
F1B Na1 F1A B -12.5(4) 2_765 . . . ?
F1B Na1 F1A B -113.8(5) 6_657 . . . ?
F2B Na2 F2A B -41.3(3) 5_566 . . . ?
F2B Na2 F2A B 37.7(3) 3_675 . . . ?
F2B Na2 F2A B 138.7(3) 2_765 . . . ?
F2B Na2 F2A B -142.3(3) 6_656 . . . ?
F2B Na2 F2A B -46.6(4) . . . . ?
F2B Na2 F2A B 133.4(4) 4_776 . . . ?
F2A Na2 F2A B 30.8(3) 3_675 . . . ?
F2A Na2 F2A B -64.0(2) 5_566 . . . ?
F2A Na2 F2A B -115(5) 4_776 . . . ?
F2A Na2 F2A B 116.0(2) 2_765 . . . ?
F2A Na2 F2A B -149.2(3) 6_656 . . . ?
F1A Na1 F1B B -44.4(7) 3_675 . . . ?
F1A Na1 F1B B 35.8(4) . . . . ?
F1A Na1 F1B B -144.2(4) 4_777 . . . ?
F1A Na1 F1B B 135.6(7) 6_657 . . . ?
F1A Na1 F1B B 39.6(8) 5_567 . . . ?
F1A Na1 F1B B -140.4(8) 2_765 . . . ?
F1B Na1 F1B B -33.3(9) 3_675 . . . ?
F1B Na1 F1B B 62.9(6) 5_567 . . . ?
F1B Na1 F1B B 174(3) 4_777 . . . ?
F1B Na1 F1B B -117.1(6) 2_765 . . . ?
F1B Na1 F1B B 146.7(9) 6_657 . . . ?
F2B Na2 F2B B -123.1(6) 5_566 . . . ?
F2B Na2 F2B B -50.3(7) 3_675 . . . ?
F2B Na2 F2B B 56.9(6) 2_765 . . . ?
F2B Na2 F2B B 129.7(7) 6_656 . . . ?
F2B Na2 F2B B 76(2) 4_776 . . . ?
F2A Na2 F2B B -48.1(7) 3_675 . . . ?
F2A Na2 F2B B -146.6(7) 5_566 . . . ?
F2A Na2 F2B B -128.5(5) 4_776 . . . ?
F2A Na2 F2B B 51.5(5) . . . . ?
F2A Na2 F2B B 33.4(7) 2_765 . . . ?
F2A Na2 F2B B 131.9(7) 6_656 . . . ?
Na2 F2B B F4A -151.9(5) . . . . ?
Na2 F2B B F1A 4.5(10) . . . . ?
Na2 F2B B F3B 85.8(8) . . . . ?
Na2 F2B B F1B -34.3(8) . . . . ?
Na2 F2B B F3A 103.5(7) . . . . ?
Na2 F2B B F4B -154.2(8) . . . . ?
Na2 F2B B F2A -55.5(6) . . . . ?
Na1 F1A B F4A 136.8(4) . . . . ?
Na1 F1A B F2B -19.7(7) . . . . ?
Na1 F1A B F3B -117.5(6) . . . . ?
Na1 F1A B F1B 43.1(7) . . . . ?
Na1 F1A B F3A -103.0(4) . . . . ?
Na1 F1A B F4B 138.7(6) . . . . ?
Na1 F1A B F2A 16.6(4) . . . . ?
Na1 F1B B F4A -137.9(6) . . . . ?
Na1 F1B B F2B 102.3(7) . . . . ?
Na1 F1B B F1A -37.2(5) . . . . ?
Na1 F1B B F3B -17.9(8) . . . . ?
Na1 F1B B F3A 18.1(10) . . . . ?
Na1 F1B B F4B -137.7(7) . . . . ?
Na1 F1B B F2A 116.5(8) . . . . ?
Na2 F2A B F4A 147.5(3) . . . . ?
Na2 F2A B F2B 48.5(6) . . . . ?
Na2 F2A B F1A -92.3(3) . . . . ?
Na2 F2A B F3B -11.1(6) . . . . ?
Na2 F2A B F1B -110.5(5) . . . . ?
Na2 F2A B F3A 27.5(3) . . . . ?
Na2 F2A B F4B 145.0(5) . . . . ?
